data_4038107
loop_
_publ_author_name
'Lazreg, Fa\"ima'
'Vasseur, Marie'
'Slawin, Alexandra M. Z.'
'Cazin, Catherine S. J.'

_publ_section_title
;
 Aerobic synthesis of N-sulfonylamidines mediated by N-heterocyclic
 carbene copper(I) catalysts
;
_journal_name_full 'Beilstein Journal of Organic Chemistry'
_journal_page_first 482
_journal_page_last 491
_journal_paper_doi 10.3762/bjoc.16.43
_journal_volume 16
_journal_year 2020
_chemical_formula_moiety 'C33 H41 Cu F3 N3 O3 S'
_chemical_formula_sum 'C33 H41 Cu F3 N3 O3 S'
_chemical_formula_weight 680.31
_space_group_crystal_system monoclinic
_space_group_IT_number 14
_space_group_name_Hall '-P 2yn'
_space_group_name_H-M_alt 'P 1 21/n 1'
_atom_sites_solution_hydrogens geom
_atom_sites_solution_primary direct
_atom_sites_solution_secondary difmap
_audit_creation_date 2015-12-17
_audit_creation_method 'by CrystalStructure 4.1'
_cell_angle_alpha 90.0000
_cell_angle_beta 103.248(3)
_cell_angle_gamma 90.0000
_cell_formula_units_Z 4
_cell_length_a 11.568(2)
_cell_length_b 14.868(2)
_cell_length_c 20.299(3)
_cell_measurement_reflns_used 9783
_cell_measurement_temperature 93
_cell_measurement_theta_max 25.35
_cell_measurement_theta_min 1.37
_cell_volume 3398.4(9)
_computing_cell_refinement 'CrystalClear-SM Expert 2.0 rc13'
_computing_data_collection 'CrystalClear-SM Expert 2.0 rc13 (Rigaku, 2009)'
_computing_data_reduction 'CrystalClear-SM Expert 2.0 rc13'
_computing_molecular_graphics 'CrystalStructure 4.1'
_computing_publication_material 'CrystalStructure 4.1 (Rigaku, 2014)'
_computing_structure_refinement 'SHELXL2013 (Sheldrick, 2008)'
_computing_structure_solution 'SIR2004 (Burla, et al., 2005)'
_diffrn_ambient_temperature 93
_diffrn_detector_area_resol_mean 29.257
_diffrn_measured_fraction_theta_full 0.998
_diffrn_measured_fraction_theta_max 0.998
_diffrn_measurement_device_type 'Rigaku Saturn70'
_diffrn_measurement_method \w
_diffrn_radiation_type 'Mo K\a'
_diffrn_radiation_wavelength 0.71075
_diffrn_reflns_av_R_equivalents 0.1313
_diffrn_reflns_Laue_measured_fraction_full 0.998
_diffrn_reflns_Laue_measured_fraction_max 0.998
_diffrn_reflns_limit_h_max 12
_diffrn_reflns_limit_h_min -13
_diffrn_reflns_limit_k_max 17
_diffrn_reflns_limit_k_min -17
_diffrn_reflns_limit_l_max 24
_diffrn_reflns_limit_l_min -24
_diffrn_reflns_number 33060
_diffrn_reflns_point_group_measured_fraction_full 0.998
_diffrn_reflns_point_group_measured_fraction_max 0.998
_diffrn_reflns_theta_full 25.242
_diffrn_reflns_theta_max 25.346
_diffrn_reflns_theta_min 2.269
_diffrn_standards_number 0
_exptl_absorpt_coefficient_mu 0.757
_exptl_absorpt_correction_T_max 0.985
_exptl_absorpt_correction_T_min 0.894
_exptl_absorpt_correction_type multi-scan
_exptl_absorpt_process_details 'REQAB (Rigaku, 1998)'
_exptl_crystal_colour colorless
_exptl_crystal_density_diffrn 1.330
_exptl_crystal_density_method 'not measured'
_exptl_crystal_description prism
_exptl_crystal_F_000 1424.00
_exptl_crystal_size_max 0.030
_exptl_crystal_size_mid 0.030
_exptl_crystal_size_min 0.020
_refine_diff_density_max 0.35
_refine_diff_density_min -0.42
_refine_ls_extinction_method none
_refine_ls_goodness_of_fit_ref 1.058
_refine_ls_hydrogen_treatment constr
_refine_ls_number_parameters 405
_refine_ls_number_reflns 6197
_refine_ls_number_restraints 0
_refine_ls_R_factor_all 0.0495
_refine_ls_R_factor_gt 0.0422
_refine_ls_shift/su_max 0.000
_refine_ls_structure_factor_coef Fsqd
_refine_ls_weighting_details 'w = 1/[\s^2^(Fo^2^)+(0.0598P)^2^+1.1307P] where P=(Fo^2^+2Fc^2^)/3'
_refine_ls_weighting_scheme calc
_refine_ls_wR_factor_gt 0.1140
_refine_ls_wR_factor_ref 0.1176
_reflns_number_gt 5126
_reflns_number_total 6197
_reflns_threshold_expression F^2^>2.0\s(F^2^)
_cod_data_source_file 1860-5397-16-43-S2.cif
_cod_data_source_block 4
_cod_depositor_comments 'Adding full bibliography for 4038105--4038107.cif.'
_cod_original_cell_volume 3398.4(10)
_cod_database_code 4038107

loop_
_space_group_symop_id
_space_group_symop_operation_xyz
1 +X,+Y,+Z
2 1/2-X,1/2+Y,1/2-Z
3 -X,-Y,-Z
4 -1/2+X,-1/2-Y,-1/2+Z

loop_
_atom_site_label
_atom_site_type_symbol
_atom_site_fract_x
_atom_site_fract_y
_atom_site_fract_z
_atom_site_U_iso_or_equiv
_atom_site_adp_type
_atom_site_occupancy
_atom_site_site_symmetry_order
_atom_site_calc_flag
_atom_site_refinement_flags_posn
_atom_site_refinement_flags_adp
_atom_site_refinement_flags_occupancy
_atom_site_disorder_assembly
_atom_site_disorder_group
Cu1 Cu 0.48315(2) 0.09078(2) 0.13157(2) 0.03620(11) Uani 1 1 d . . . . .
S37 S 0.12871(5) 0.23340(5) 0.38824(3) 0.04765(17) Uani 1 1 d . . . . .
F1 F 0.29319(19) 0.11604(15) 0.43766(12) 0.0920(6) Uani 1 1 d . . . . .
F2 F 0.1254(2) 0.09147(14) 0.46332(15) 0.1103(9) Uani 1 1 d . . . . .
F3 F 0.2389(2) 0.19817(18) 0.51214(9) 0.1022(8) Uani 1 1 d . . . . .
O1 O 0.22435(18) 0.29332(14) 0.38426(10) 0.0645(5) Uani 1 1 d . . . . .
O2 O 0.08949(18) 0.17709(18) 0.32992(10) 0.0756(7) Uani 1 1 d . . . . .
O3 O 0.03645(17) 0.27093(14) 0.41627(10) 0.0629(5) Uani 1 1 d . . . . .
N2 N 0.30173(15) 0.18667(13) 0.18769(9) 0.0351(4) Uani 1 1 d . . . . .
N5 N 0.46089(15) 0.15519(13) 0.26092(9) 0.0356(4) Uani 1 1 d . . . . .
N31 N 0.57963(15) 0.03791(13) 0.07797(9) 0.0365(4) Uani 1 1 d . . . . .
C1 C 0.40810(17) 0.14508(15) 0.19411(11) 0.0341(5) Uani 1 1 d . . . . .
C3 C 0.2889(2) 0.22155(17) 0.24880(11) 0.0411(5) Uani 1 1 d . . . . .
H3 H 0.2221 0.2532 0.2568 0.049 Uiso 1 1 calc R U . . .
C4 C 0.3890(2) 0.20203(18) 0.29446(11) 0.0428(5) Uani 1 1 d . . . . .
H4 H 0.4070 0.2175 0.3411 0.051 Uiso 1 1 calc R U . . .
C6 C 0.21343(19) 0.19691(16) 0.12465(11) 0.0389(5) Uani 1 1 d . . . . .
C7 C 0.2347(2) 0.26052(17) 0.07760(12) 0.0457(6) Uani 1 1 d . . . . .
C8 C 0.1458(3) 0.2689(2) 0.01811(13) 0.0576(7) Uani 1 1 d . . . . .
H8 H 0.1566 0.3100 -0.0158 0.069 Uiso 1 1 calc R U . . .
C9 C 0.0432(3) 0.2188(2) 0.00770(14) 0.0632(8) Uani 1 1 d . . . . .
H9 H -0.0161 0.2267 -0.0328 0.076 Uiso 1 1 calc R U . . .
C10 C 0.0255(2) 0.1575(2) 0.05526(13) 0.0557(7) Uani 1 1 d . . . . .
H10 H -0.0457 0.1232 0.0470 0.067 Uiso 1 1 calc R U . . .
C11 C 0.11090(19) 0.14509(17) 0.11550(12) 0.0429(5) Uani 1 1 d . . . . .
C12 C 0.3447(3) 0.31894(19) 0.09160(15) 0.0558(7) Uani 1 1 d . . . . .
H12 H 0.4113 0.2815 0.1179 0.067 Uiso 1 1 calc R U . . .
C13 C 0.3315(4) 0.3997(3) 0.13568(19) 0.0815(10) Uani 1 1 d . . . . .
H13A H 0.4052 0.4347 0.1452 0.098 Uiso 1 1 calc R U . . .
H13B H 0.3149 0.3786 0.1783 0.098 Uiso 1 1 calc R U . . .
H13C H 0.2658 0.4375 0.1118 0.098 Uiso 1 1 calc R U . . .
C14 C 0.3826(4) 0.3519(3) 0.02905(19) 0.0924(12) Uani 1 1 d . . . . .
H14A H 0.3203 0.3903 0.0024 0.111 Uiso 1 1 calc R U . . .
H14B H 0.3956 0.3002 0.0017 0.111 Uiso 1 1 calc R U . . .
H14C H 0.4564 0.3864 0.0427 0.111 Uiso 1 1 calc R U . . .
C15 C 0.0914(2) 0.07501(19) 0.16625(13) 0.0504(6) Uani 1 1 d . . . . .
H15 H 0.1504 0.0870 0.2097 0.060 Uiso 1 1 calc R U . . .
C16 C -0.0311(3) 0.0795(3) 0.18092(19) 0.0822(11) Uani 1 1 d . . . . .
H16A H -0.0906 0.0610 0.1406 0.099 Uiso 1 1 calc R U . . .
H16B H -0.0474 0.1413 0.1930 0.099 Uiso 1 1 calc R U . . .
H16C H -0.0345 0.0392 0.2186 0.099 Uiso 1 1 calc R U . . .
C17 C 0.1159(5) -0.0185(3) 0.1432(2) 0.1142(17) Uani 1 1 d . . . . .
H17A H 0.1980 -0.0218 0.1381 0.137 Uiso 1 1 calc R U . . .
H17B H 0.0614 -0.0316 0.0997 0.137 Uiso 1 1 calc R U . . .
H17C H 0.1042 -0.0627 0.1769 0.137 Uiso 1 1 calc R U . . .
C18 C 0.58134(19) 0.12765(18) 0.29031(11) 0.0411(5) Uani 1 1 d . . . . .
C19 C 0.6000(2) 0.04840(19) 0.32808(12) 0.0470(6) Uani 1 1 d . . . . .
C20 C 0.7187(2) 0.0260(2) 0.35625(14) 0.0617(8) Uani 1 1 d . . . . .
H20 H 0.7360 -0.0273 0.3825 0.074 Uiso 1 1 calc R U . . .
C21 C 0.8106(2) 0.0792(3) 0.34687(16) 0.0706(10) Uani 1 1 d . . . . .
H21 H 0.8902 0.0623 0.3667 0.085 Uiso 1 1 calc R U . . .
C22 C 0.7887(2) 0.1568(3) 0.30909(15) 0.0648(9) Uani 1 1 d . . . . .
H22 H 0.8533 0.1926 0.3029 0.078 Uiso 1 1 calc R U . . .
C23 C 0.6727(2) 0.1834(2) 0.27976(12) 0.0511(6) Uani 1 1 d . . . . .
C24 C 0.4990(2) -0.0107(2) 0.33724(16) 0.0607(7) Uani 1 1 d . . . . .
H24 H 0.4262 0.0278 0.3283 0.073 Uiso 1 1 calc R U . . .
C25 C 0.5169(4) -0.0437(6) 0.4081(3) 0.184(4) Uani 1 1 d . . . . .
H25A H 0.5217 0.0078 0.4389 0.221 Uiso 1 1 calc R U . . .
H25B H 0.5908 -0.0783 0.4201 0.221 Uiso 1 1 calc R U . . .
H25C H 0.4500 -0.0821 0.4121 0.221 Uiso 1 1 calc R U . . .
C26 C 0.4782(5) -0.0837(3) 0.2831(4) 0.156(3) Uani 1 1 d . . . . .
H26A H 0.5402 -0.1296 0.2950 0.187 Uiso 1 1 calc R U . . .
H26B H 0.4806 -0.0570 0.2393 0.187 Uiso 1 1 calc R U . . .
H26C H 0.4003 -0.1113 0.2802 0.187 Uiso 1 1 calc R U . . .
C27 C 0.6503(3) 0.2695(2) 0.23964(14) 0.0603(8) Uani 1 1 d . . . . .
H27 H 0.5623 0.2772 0.2245 0.072 Uiso 1 1 calc R U . . .
C28 C 0.6987(4) 0.3515(3) 0.28119(19) 0.0875(11) Uani 1 1 d . . . . .
H28A H 0.7856 0.3482 0.2940 0.105 Uiso 1 1 calc R U . . .
H28B H 0.6673 0.3533 0.3221 0.105 Uiso 1 1 calc R U . . .
H28C H 0.6745 0.4059 0.2544 0.105 Uiso 1 1 calc R U . . .
C29 C 0.7003(4) 0.2663(3) 0.17618(16) 0.0843(11) Uani 1 1 d . . . . .
H29A H 0.6670 0.2145 0.1484 0.101 Uiso 1 1 calc R U . . .
H29B H 0.7870 0.2607 0.1894 0.101 Uiso 1 1 calc R U . . .
H29C H 0.6790 0.3217 0.1501 0.101 Uiso 1 1 calc R U . . .
C32 C 0.6029(2) -0.05043(17) 0.08321(11) 0.0418(5) Uani 1 1 d . . . . .
H32 H 0.5664 -0.0861 0.1116 0.050 Uiso 1 1 calc R U . . .
C33 C 0.6786(2) -0.09112(18) 0.04849(13) 0.0521(7) Uani 1 1 d . . . . .
H33 H 0.6945 -0.1537 0.0535 0.063 Uiso 1 1 calc R U . . .
C34 C 0.7306(2) -0.0403(2) 0.00675(12) 0.0502(6) Uani 1 1 d . . . . .
H34 H 0.7830 -0.0673 -0.0173 0.060 Uiso 1 1 calc R U . . .
C35 C 0.7058(2) 0.04972(19) 0.00030(12) 0.0463(6) Uani 1 1 d . . . . .
H35 H 0.7401 0.0861 -0.0287 0.056 Uiso 1 1 calc R U . . .
C36 C 0.6307(2) 0.08652(16) 0.03639(11) 0.0409(5) Uani 1 1 d . . . . .
H36 H 0.6139 0.1491 0.0318 0.049 Uiso 1 1 calc R U . . .
C38 C 0.1999(3) 0.1557(2) 0.45346(17) 0.0658(8) Uani 1 1 d . . . . .

loop_
_atom_site_aniso_label
_atom_site_aniso_U_11
_atom_site_aniso_U_22
_atom_site_aniso_U_33
_atom_site_aniso_U_23
_atom_site_aniso_U_13
_atom_site_aniso_U_12
Cu1 0.03088(17) 0.04522(19) 0.03409(17) -0.00415(12) 0.01071(12) 0.00333(10)
S37 0.0410(3) 0.0579(4) 0.0479(3) -0.0061(3) 0.0182(3) -0.0008(3)
F1 0.0820(13) 0.0877(13) 0.1128(16) 0.0083(13) 0.0359(12) 0.0379(11)
F2 0.143(2) 0.0630(12) 0.154(2) 0.0263(14) 0.0952(19) 0.0085(12)
F3 0.1178(18) 0.1269(19) 0.0547(10) -0.0001(12) 0.0049(11) 0.0436(15)
O1 0.0717(12) 0.0593(11) 0.0733(12) -0.0093(11) 0.0386(11) -0.0149(9)
O2 0.0535(11) 0.1156(19) 0.0617(11) -0.0365(13) 0.0215(10) -0.0208(11)
O3 0.0521(10) 0.0734(13) 0.0686(12) -0.0060(11) 0.0252(9) 0.0127(9)
N2 0.0308(9) 0.0436(10) 0.0329(9) -0.0007(8) 0.0116(7) 0.0031(7)
N5 0.0287(8) 0.0473(10) 0.0326(8) -0.0020(9) 0.0108(7) -0.0011(7)
N31 0.0317(9) 0.0450(11) 0.0319(8) -0.0049(9) 0.0055(7) 0.0028(8)
C1 0.0281(10) 0.0395(11) 0.0359(10) -0.0018(10) 0.0097(9) 0.0006(8)
C3 0.0398(11) 0.0511(13) 0.0371(11) -0.0021(11) 0.0183(10) 0.0050(10)
C4 0.0394(12) 0.0572(14) 0.0350(11) -0.0079(11) 0.0154(10) 0.0021(10)
C6 0.0343(11) 0.0484(13) 0.0348(11) -0.0015(11) 0.0096(9) 0.0112(9)
C7 0.0498(13) 0.0475(13) 0.0433(12) 0.0041(12) 0.0178(11) 0.0125(11)
C8 0.0668(17) 0.0652(17) 0.0421(12) 0.0085(13) 0.0153(13) 0.0228(14)
C9 0.0537(16) 0.083(2) 0.0473(14) -0.0023(15) -0.0008(13) 0.0249(15)
C10 0.0381(12) 0.0778(19) 0.0486(14) -0.0073(15) 0.0044(11) 0.0101(12)
C11 0.0318(11) 0.0580(14) 0.0398(11) -0.0044(12) 0.0098(9) 0.0073(10)
C12 0.0604(16) 0.0520(15) 0.0605(15) 0.0118(14) 0.0251(13) 0.0036(12)
C13 0.093(3) 0.081(2) 0.081(2) -0.010(2) 0.042(2) -0.0228(19)
C14 0.122(3) 0.089(3) 0.087(2) -0.003(2) 0.067(3) -0.016(2)
C15 0.0406(13) 0.0649(16) 0.0479(13) -0.0036(13) 0.0148(11) -0.0067(11)
C16 0.0499(17) 0.128(3) 0.073(2) 0.004(2) 0.0249(16) -0.0113(17)
C17 0.198(5) 0.062(2) 0.114(3) 0.019(2) 0.099(4) 0.024(3)
C18 0.0279(10) 0.0631(15) 0.0326(10) -0.0067(12) 0.0074(9) 0.0005(10)
C19 0.0345(11) 0.0641(16) 0.0421(12) -0.0015(13) 0.0081(10) 0.0080(11)
C20 0.0432(14) 0.083(2) 0.0546(15) 0.0009(16) 0.0029(12) 0.0185(13)
C21 0.0287(13) 0.121(3) 0.0582(16) -0.0134(19) 0.0009(12) 0.0107(15)
C22 0.0324(13) 0.107(3) 0.0549(15) -0.0179(18) 0.0099(12) -0.0128(14)
C23 0.0378(12) 0.0769(18) 0.0400(12) -0.0108(13) 0.0115(10) -0.0115(12)
C24 0.0420(13) 0.0640(17) 0.0765(19) 0.0180(16) 0.0147(13) 0.0073(12)
C25 0.081(3) 0.308(9) 0.149(4) 0.166(6) -0.001(3) -0.039(4)
C26 0.097(3) 0.104(3) 0.288(9) -0.085(5) 0.088(4) -0.041(3)
C27 0.0529(15) 0.078(2) 0.0521(14) -0.0107(15) 0.0157(13) -0.0224(14)
C28 0.088(2) 0.093(3) 0.085(2) -0.032(2) 0.026(2) -0.017(2)
C29 0.126(3) 0.075(2) 0.0634(18) -0.0158(18) 0.046(2) -0.042(2)
C32 0.0432(12) 0.0461(13) 0.0361(11) -0.0020(11) 0.0090(10) 0.0018(10)
C33 0.0545(15) 0.0538(15) 0.0468(14) -0.0075(12) 0.0091(12) 0.0170(12)
C34 0.0382(12) 0.0736(18) 0.0403(12) -0.0116(14) 0.0120(10) 0.0113(12)
C35 0.0358(11) 0.0668(16) 0.0384(11) -0.0064(13) 0.0125(10) -0.0040(11)
C36 0.0389(12) 0.0475(13) 0.0374(11) -0.0037(11) 0.0109(10) -0.0009(9)
C38 0.0725(18) 0.0590(17) 0.0749(19) 0.0011(17) 0.0351(17) 0.0129(15)

loop_
_atom_type_symbol
_atom_type_description
_atom_type_scat_dispersion_real
_atom_type_scat_dispersion_imag
_atom_type_scat_source
C C 0.0033 0.0016
;
International Tables for Crystallography
(Vol. C, Tables 4.2.6.8 and 6.1.1.4)
;
H H 0.0000 0.0000
;
International Tables for Crystallography
(Vol. C, Table 6.1.1.4)
;
Cu Cu 0.3201 1.2651
;
International Tables for Crystallography
(Vol. C, Tables 4.2.6.8 and 6.1.1.4)
;
F F 0.0171 0.0103
;
International Tables for Crystallography
(Vol. C, Tables 4.2.6.8 and 6.1.1.4)
;
N N 0.0061 0.0033
;
International Tables for Crystallography
(Vol. C, Tables 4.2.6.8 and 6.1.1.4)
;
O O 0.0106 0.0060
;
International Tables for Crystallography
(Vol. C, Tables 4.2.6.8 and 6.1.1.4)
;
S S 0.1246 0.1234
;
International Tables for Crystallography
(Vol. C, Tables 4.2.6.8 and 6.1.1.4)
;

loop_
_geom_angle_atom_site_label_1
_geom_angle_atom_site_label_2
_geom_angle_atom_site_label_3
_geom_angle
_geom_angle_site_symmetry_1
_geom_angle_site_symmetry_3
_geom_angle_publ_flag
C1 Cu1 N31 171.75(8) . . ?
O3 S37 O2 115.54(13) . . ?
O3 S37 O1 115.73(13) . . ?
O2 S37 O1 114.65(12) . . ?
O3 S37 C38 102.35(13) . . ?
O2 S37 C38 103.66(15) . . ?
O1 S37 C38 102.11(14) . . ?
C1 N2 C3 111.46(17) . . ?
C1 N2 C6 124.91(18) . . ?
C3 N2 C6 123.60(18) . . ?
C1 N5 C4 111.35(18) . . ?
C1 N5 C18 123.38(19) . . ?
C4 N5 C18 125.01(18) . . ?
C32 N31 C36 117.8(2) . . ?
C32 N31 Cu1 119.62(17) . . ?
C36 N31 Cu1 122.48(16) . . ?
N2 C1 N5 103.60(19) . . ?
N2 C1 Cu1 132.93(16) . . ?
N5 C1 Cu1 123.34(15) . . ?
C4 C3 N2 106.64(19) . . ?
C4 C3 H3 126.7 . . ?
N2 C3 H3 126.7 . . ?
C3 C4 N5 106.95(19) . . ?
C3 C4 H4 126.5 . . ?
N5 C4 H4 126.5 . . ?
C11 C6 C7 124.0(2) . . ?
C11 C6 N2 117.8(2) . . ?
C7 C6 N2 118.2(2) . . ?
C8 C7 C6 115.9(2) . . ?
C8 C7 C12 122.1(3) . . ?
C6 C7 C12 122.0(2) . . ?
C9 C8 C7 121.4(3) . . ?
C9 C8 H8 119.3 . . ?
C7 C8 H8 119.3 . . ?
C8 C9 C10 120.8(2) . . ?
C8 C9 H9 119.6 . . ?
C10 C9 H9 119.6 . . ?
C9 C10 C11 120.8(3) . . ?
C9 C10 H10 119.6 . . ?
C11 C10 H10 119.6 . . ?
C6 C11 C10 117.0(2) . . ?
C6 C11 C15 123.0(2) . . ?
C10 C11 C15 119.9(2) . . ?
C7 C12 C14 114.9(3) . . ?
C7 C12 C13 111.6(2) . . ?
C14 C12 C13 108.9(3) . . ?
C7 C12 H12 107.0 . . ?
C14 C12 H12 107.0 . . ?
C13 C12 H12 107.0 . . ?
C12 C13 H13A 109.5 . . ?
C12 C13 H13B 109.5 . . ?
H13A C13 H13B 109.5 . . ?
C12 C13 H13C 109.5 . . ?
H13A C13 H13C 109.5 . . ?
H13B C13 H13C 109.5 . . ?
C12 C14 H14A 109.5 . . ?
C12 C14 H14B 109.5 . . ?
H14A C14 H14B 109.5 . . ?
C12 C14 H14C 109.5 . . ?
H14A C14 H14C 109.5 . . ?
H14B C14 H14C 109.5 . . ?
C16 C15 C17 110.6(3) . . ?
C16 C15 C11 113.2(2) . . ?
C17 C15 C11 110.6(2) . . ?
C16 C15 H15 107.4 . . ?
C17 C15 H15 107.4 . . ?
C11 C15 H15 107.4 . . ?
C15 C16 H16A 109.5 . . ?
C15 C16 H16B 109.5 . . ?
H16A C16 H16B 109.5 . . ?
C15 C16 H16C 109.5 . . ?
H16A C16 H16C 109.5 . . ?
H16B C16 H16C 109.5 . . ?
C15 C17 H17A 109.5 . . ?
C15 C17 H17B 109.5 . . ?
H17A C17 H17B 109.5 . . ?
C15 C17 H17C 109.5 . . ?
H17A C17 H17C 109.5 . . ?
H17B C17 H17C 109.5 . . ?
C19 C18 C23 123.9(2) . . ?
C19 C18 N5 118.7(2) . . ?
C23 C18 N5 117.4(2) . . ?
C18 C19 C20 116.0(3) . . ?
C18 C19 C24 122.2(2) . . ?
C20 C19 C24 121.7(3) . . ?
C21 C20 C19 121.6(3) . . ?
C21 C20 H20 119.2 . . ?
C19 C20 H20 119.2 . . ?
C20 C21 C22 120.7(3) . . ?
C20 C21 H21 119.6 . . ?
C22 C21 H21 119.6 . . ?
C21 C22 C23 120.8(3) . . ?
C21 C22 H22 119.6 . . ?
C23 C22 H22 119.6 . . ?
C22 C23 C18 116.9(3) . . ?
C22 C23 C27 120.1(3) . . ?
C18 C23 C27 123.0(2) . . ?
C25 C24 C19 111.8(3) . . ?
C25 C24 C26 115.3(5) . . ?
C19 C24 C26 109.0(3) . . ?
C25 C24 H24 106.8 . . ?
C19 C24 H24 106.8 . . ?
C26 C24 H24 106.8 . . ?
C24 C25 H25A 109.5 . . ?
C24 C25 H25B 109.5 . . ?
H25A C25 H25B 109.5 . . ?
C24 C25 H25C 109.5 . . ?
H25A C25 H25C 109.5 . . ?
H25B C25 H25C 109.5 . . ?
C24 C26 H26A 109.5 . . ?
C24 C26 H26B 109.5 . . ?
H26A C26 H26B 109.5 . . ?
C24 C26 H26C 109.5 . . ?
H26A C26 H26C 109.5 . . ?
H26B C26 H26C 109.5 . . ?
C23 C27 C28 112.7(3) . . ?
C23 C27 C29 112.2(3) . . ?
C28 C27 C29 109.3(3) . . ?
C23 C27 H27 107.4 . . ?
C28 C27 H27 107.4 . . ?
C29 C27 H27 107.4 . . ?
C27 C28 H28A 109.5 . . ?
C27 C28 H28B 109.5 . . ?
H28A C28 H28B 109.5 . . ?
C27 C28 H28C 109.5 . . ?
H28A C28 H28C 109.5 . . ?
H28B C28 H28C 109.5 . . ?
C27 C29 H29A 109.5 . . ?
C27 C29 H29B 109.5 . . ?
H29A C29 H29B 109.5 . . ?
C27 C29 H29C 109.5 . . ?
H29A C29 H29C 109.5 . . ?
H29B C29 H29C 109.5 . . ?
N31 C32 C33 121.8(2) . . ?
N31 C32 H32 119.1 . . ?
C33 C32 H32 119.1 . . ?
C34 C33 C32 119.5(2) . . ?
C34 C33 H33 120.3 . . ?
C32 C33 H33 120.3 . . ?
C35 C34 C33 119.0(2) . . ?
C35 C34 H34 120.5 . . ?
C33 C34 H34 120.5 . . ?
C34 C35 C36 118.9(2) . . ?
C34 C35 H35 120.6 . . ?
C36 C35 H35 120.6 . . ?
N31 C36 C35 122.9(2) . . ?
N31 C36 H36 118.5 . . ?
C35 C36 H36 118.5 . . ?
F2 C38 F1 107.8(3) . . ?
F2 C38 F3 107.7(3) . . ?
F1 C38 F3 107.3(3) . . ?
F2 C38 S37 111.5(2) . . ?
F1 C38 S37 111.4(2) . . ?
F3 C38 S37 110.9(2) . . ?

loop_
_geom_bond_atom_site_label_1
_geom_bond_atom_site_label_2
_geom_bond_distance
_geom_bond_site_symmetry_2
_geom_bond_publ_flag
Cu1 C1 1.877(2) . ?
Cu1 N31 1.8984(19) . ?
S37 O3 1.4326(19) . ?
S37 O2 1.436(2) . ?
S37 O1 1.437(2) . ?
S37 C38 1.807(3) . ?
F1 C38 1.332(4) . ?
F2 C38 1.332(4) . ?
F3 C38 1.332(4) . ?
N2 C1 1.357(3) . ?
N2 C3 1.383(3) . ?
N2 C6 1.451(3) . ?
N5 C1 1.362(3) . ?
N5 C4 1.378(3) . ?
N5 C18 1.444(3) . ?
N31 C32 1.340(3) . ?
N31 C36 1.346(3) . ?
C3 C4 1.338(3) . ?
C3 H3 0.9500 . ?
C4 H4 0.9500 . ?
C6 C11 1.391(3) . ?
C6 C7 1.405(4) . ?
C7 C8 1.401(3) . ?
C7 C12 1.513(4) . ?
C8 C9 1.375(5) . ?
C8 H8 0.9500 . ?
C9 C10 1.377(4) . ?
C9 H9 0.9500 . ?
C10 C11 1.397(3) . ?
C10 H10 0.9500 . ?
C11 C15 1.518(4) . ?
C12 C14 1.516(4) . ?
C12 C13 1.526(5) . ?
C12 H12 1.0000 . ?
C13 H13A 0.9800 . ?
C13 H13B 0.9800 . ?
C13 H13C 0.9800 . ?
C14 H14A 0.9800 . ?
C14 H14B 0.9800 . ?
C14 H14C 0.9800 . ?
C15 C16 1.514(4) . ?
C15 C17 1.515(5) . ?
C15 H15 1.0000 . ?
C16 H16A 0.9800 . ?
C16 H16B 0.9800 . ?
C16 H16C 0.9800 . ?
C17 H17A 0.9800 . ?
C17 H17B 0.9800 . ?
C17 H17C 0.9800 . ?
C18 C19 1.395(4) . ?
C18 C23 1.398(4) . ?
C19 C20 1.401(3) . ?
C19 C24 1.507(4) . ?
C20 C21 1.373(5) . ?
C20 H20 0.9500 . ?
C21 C22 1.376(5) . ?
C21 H21 0.9500 . ?
C22 C23 1.395(4) . ?
C22 H22 0.9500 . ?
C23 C27 1.507(4) . ?
C24 C25 1.489(5) . ?
C24 C26 1.523(6) . ?
C24 H24 1.0000 . ?
C25 H25A 0.9800 . ?
C25 H25B 0.9800 . ?
C25 H25C 0.9800 . ?
C26 H26A 0.9800 . ?
C26 H26B 0.9800 . ?
C26 H26C 0.9800 . ?
C27 C28 1.514(4) . ?
C27 C29 1.529(4) . ?
C27 H27 1.0000 . ?
C28 H28A 0.9800 . ?
C28 H28B 0.9800 . ?
C28 H28C 0.9800 . ?
C29 H29A 0.9800 . ?
C29 H29B 0.9800 . ?
C29 H29C 0.9800 . ?
C32 C33 1.383(4) . ?
C32 H32 0.9500 . ?
C33 C34 1.372(4) . ?
C33 H33 0.9500 . ?
C34 C35 1.369(4) . ?
C34 H34 0.9500 . ?
C35 C36 1.373(3) . ?
C35 H35 0.9500 . ?
C36 H36 0.9500 . ?

loop_
_geom_torsion_atom_site_label_1
_geom_torsion_atom_site_label_2
_geom_torsion_atom_site_label_3
_geom_torsion_atom_site_label_4
_geom_torsion
_geom_torsion_site_symmetry_1
_geom_torsion_site_symmetry_2
_geom_torsion_site_symmetry_3
_geom_torsion_site_symmetry_4
_geom_torsion_publ_flag
C3 N2 C1 N5 0.0(2) . . . . ?
C6 N2 C1 N5 177.8(2) . . . . ?
C3 N2 C1 Cu1 -176.02(18) . . . . ?
C6 N2 C1 Cu1 1.8(3) . . . . ?
C4 N5 C1 N2 -0.2(3) . . . . ?
C18 N5 C1 N2 -174.6(2) . . . . ?
C4 N5 C1 Cu1 176.26(17) . . . . ?
C18 N5 C1 Cu1 1.9(3) . . . . ?
C1 N2 C3 C4 0.3(3) . . . . ?
C6 N2 C3 C4 -177.6(2) . . . . ?
N2 C3 C4 N5 -0.4(3) . . . . ?
C1 N5 C4 C3 0.4(3) . . . . ?
C18 N5 C4 C3 174.7(2) . . . . ?
C1 N2 C6 C11 107.7(3) . . . . ?
C3 N2 C6 C11 -74.8(3) . . . . ?
C1 N2 C6 C7 -74.4(3) . . . . ?
C3 N2 C6 C7 103.1(3) . . . . ?
C11 C6 C7 C8 -1.1(4) . . . . ?
N2 C6 C7 C8 -178.9(2) . . . . ?
C11 C6 C7 C12 176.6(2) . . . . ?
N2 C6 C7 C12 -1.2(3) . . . . ?
C6 C7 C8 C9 1.4(4) . . . . ?
C12 C7 C8 C9 -176.4(3) . . . . ?
C7 C8 C9 C10 -1.1(4) . . . . ?
C8 C9 C10 C11 0.5(4) . . . . ?
C7 C6 C11 C10 0.6(4) . . . . ?
N2 C6 C11 C10 178.4(2) . . . . ?
C7 C6 C11 C15 178.3(2) . . . . ?
N2 C6 C11 C15 -3.9(3) . . . . ?
C9 C10 C11 C6 -0.2(4) . . . . ?
C9 C10 C11 C15 -178.0(3) . . . . ?
C8 C7 C12 C14 -28.2(4) . . . . ?
C6 C7 C12 C14 154.2(3) . . . . ?
C8 C7 C12 C13 96.4(3) . . . . ?
C6 C7 C12 C13 -81.2(3) . . . . ?
C6 C11 C15 C16 134.7(3) . . . . ?
C10 C11 C15 C16 -47.6(3) . . . . ?
C6 C11 C15 C17 -100.5(4) . . . . ?
C10 C11 C15 C17 77.1(4) . . . . ?
C1 N5 C18 C19 -103.2(3) . . . . ?
C4 N5 C18 C19 83.2(3) . . . . ?
C1 N5 C18 C23 77.7(3) . . . . ?
C4 N5 C18 C23 -95.9(3) . . . . ?
C23 C18 C19 C20 0.1(4) . . . . ?
N5 C18 C19 C20 -179.0(2) . . . . ?
C23 C18 C19 C24 -178.9(3) . . . . ?
N5 C18 C19 C24 2.0(4) . . . . ?
C18 C19 C20 C21 -0.1(4) . . . . ?
C24 C19 C20 C21 178.9(3) . . . . ?
C19 C20 C21 C22 -0.1(5) . . . . ?
C20 C21 C22 C23 0.3(5) . . . . ?
C21 C22 C23 C18 -0.4(4) . . . . ?
C21 C22 C23 C27 178.9(3) . . . . ?
C19 C18 C23 C22 0.2(4) . . . . ?
N5 C18 C23 C22 179.2(2) . . . . ?
C19 C18 C23 C27 -179.0(2) . . . . ?
N5 C18 C23 C27 0.0(4) . . . . ?
C18 C19 C24 C25 -137.7(4) . . . . ?
C20 C19 C24 C25 43.4(5) . . . . ?
C18 C19 C24 C26 93.8(4) . . . . ?
C20 C19 C24 C26 -85.2(4) . . . . ?
C22 C23 C27 C28 -60.0(4) . . . . ?
C18 C23 C27 C28 119.2(3) . . . . ?
C22 C23 C27 C29 64.0(3) . . . . ?
C18 C23 C27 C29 -116.8(3) . . . . ?
C36 N31 C32 C33 1.3(3) . . . . ?
Cu1 N31 C32 C33 -175.89(17) . . . . ?
N31 C32 C33 C34 -0.8(3) . . . . ?
C32 C33 C34 C35 -0.2(4) . . . . ?
C33 C34 C35 C36 0.7(3) . . . . ?
C32 N31 C36 C35 -0.8(3) . . . . ?
Cu1 N31 C36 C35 176.27(16) . . . . ?
C34 C35 C36 N31 -0.2(3) . . . . ?
O3 S37 C38 F2 62.1(2) . . . . ?
O2 S37 C38 F2 -58.4(2) . . . . ?
O1 S37 C38 F2 -177.8(2) . . . . ?
O3 S37 C38 F1 -177.4(2) . . . . ?
O2 S37 C38 F1 62.1(3) . . . . ?
O1 S37 C38 F1 -57.3(3) . . . . ?
O3 S37 C38 F3 -57.9(3) . . . . ?
O2 S37 C38 F3 -178.4(2) . . . . ?
O1 S37 C38 F3 62.2(3) . . . . ?
